data_7243444
loop_
_publ_author_name
'Boulhaoua, Mohammed'
'Pasinszki, Tibor'
'Torvisco, Ana'
'Ol\'ah-Szab\'o, Rita'
'B\>osze, Szilvia'
'Cs\'ampai, Antal'

_publ_section_title
;
 Synthesis, structure and in vitro antiproliferative effects of
 alkyne-linked 1,2,4-thiadiazole hybrids including erlotinib- and
 ferrocene-containing derivatives
;
_journal_issue 46
_journal_name_full 'RSC Advances'
_journal_page_first 28685
_journal_page_last 28697
_journal_paper_doi 10.1039/D1RA05095H
_journal_volume 11
_journal_year 2021
_chemical_formula_moiety 'C12 H9 Cl Fe N2 S'
_chemical_formula_sum 'C12 H9 Cl Fe N2 S'
_chemical_formula_weight 304.57
_space_group_crystal_system monoclinic
_space_group_IT_number 14
_space_group_name_Hall '-P 2ybc'
_space_group_name_H-M_alt 'P 1 21/c 1'
_atom_sites_solution_hydrogens geom
_atom_sites_solution_primary iterative
_audit_creation_method SHELXL-2018/3
_audit_update_record
;
2020-09-29 deposited with the CCDC.	2021-08-16 downloaded from the CCDC.
;
_cell_angle_alpha 90
_cell_angle_beta 99.460(4)
_cell_angle_gamma 90
_cell_formula_units_Z 8
_cell_length_a 9.7781(9)
_cell_length_b 21.088(2)
_cell_length_c 11.3518(10)
_cell_measurement_reflns_used 9936
_cell_measurement_temperature 100(2)
_cell_measurement_theta_max 33.15
_cell_measurement_theta_min 2.32
_cell_volume 2308.9(4)
_computing_cell_refinement 'SAINT V8.38A (Bruker AXS Inc., 2017)'
_computing_data_collection 'Bruker APEX2'
_computing_data_reduction 'SAINT V8.38A (Bruker AXS Inc., 2017)'
_computing_molecular_graphics 'shelXle (C.B. Huebschle, rev 924)'
_computing_publication_material 'Bruker SHELXTL'
_computing_structure_refinement 'SHELXL-2018/3 (Sheldrick, 2018)'
_computing_structure_solution 'SHELXT 2014/5 (Sheldrick, 2014)'
_diffrn_ambient_temperature 100(2)
_diffrn_measured_fraction_theta_full 0.998
_diffrn_measured_fraction_theta_max 0.995
_diffrn_measurement_device_type 'Bruker APEX-II CCD'
_diffrn_measurement_method '\f and \w scans'
_diffrn_radiation_monochromator 'multilayer monochromator'
_diffrn_radiation_source 'Incoatec microfocus sealed tube'
_diffrn_radiation_type MoK\a
_diffrn_radiation_wavelength 0.71073
_diffrn_reflns_av_R_equivalents 0.0560
_diffrn_reflns_av_unetI/netI 0.0170
_diffrn_reflns_Laue_measured_fraction_full 0.998
_diffrn_reflns_Laue_measured_fraction_max 0.995
_diffrn_reflns_limit_h_max 15
_diffrn_reflns_limit_h_min -15
_diffrn_reflns_limit_k_max 32
_diffrn_reflns_limit_k_min -32
_diffrn_reflns_limit_l_max 17
_diffrn_reflns_limit_l_min -17
_diffrn_reflns_number 186019
_diffrn_reflns_point_group_measured_fraction_full 0.998
_diffrn_reflns_point_group_measured_fraction_max 0.995
_diffrn_reflns_theta_full 25.242
_diffrn_reflns_theta_max 33.238
_diffrn_reflns_theta_min 2.322
_exptl_absorpt_coefficient_mu 1.692
_exptl_absorpt_correction_T_max 0.741
_exptl_absorpt_correction_T_min 0.5562
_exptl_absorpt_correction_type multi-scan
_exptl_absorpt_process_details SADABS
_exptl_crystal_colour red
_exptl_crystal_density_diffrn 1.752
_exptl_crystal_description block
_exptl_crystal_F_000 1232
_exptl_crystal_size_max 0.080
_exptl_crystal_size_mid 0.080
_exptl_crystal_size_min 0.070
_refine_diff_density_max 0.690
_refine_diff_density_min -0.347
_refine_diff_density_rms 0.081
_refine_ls_extinction_method none
_refine_ls_goodness_of_fit_ref 1.088
_refine_ls_hydrogen_treatment constr
_refine_ls_matrix_type full
_refine_ls_number_parameters 307
_refine_ls_number_reflns 8831
_refine_ls_number_restraints 0
_refine_ls_restrained_S_all 1.088
_refine_ls_R_factor_all 0.0314
_refine_ls_R_factor_gt 0.0255
_refine_ls_shift/su_max 0.002
_refine_ls_shift/su_mean 0.000
_refine_ls_structure_factor_coef Fsqd
_refine_ls_weighting_details 'w=1/[\s^2^(Fo^2^)+(0.0325P)^2^+1.2589P] where P=(Fo^2^+2Fc^2^)/3'
_refine_ls_weighting_scheme calc
_refine_ls_wR_factor_gt 0.0630
_refine_ls_wR_factor_ref 0.0679
_reflns_Friedel_coverage 0.000
_reflns_number_gt 7915
_reflns_number_total 8831
_reflns_threshold_expression 'I > 2\s(I)'
_cod_data_source_file d1ra05095h2.cif
_cod_data_source_block AT934_a
_cod_original_sg_symbol_H-M 'P 21/c'
_cod_database_code 7243444
_publcif_datablock.id {1aa0b18b-8a7a-430b-81e4-5472bb765344}

_shelx_shelxl_version_number 2018/3
_shelx_space_group_comment
;
The symmetry employed for this shelxl refinement is uniquely defined
by the following loop, which should always be used as a source of
symmetry information in preference to the above space-group names.
They are only intended as comments.
;
_shelx_estimated_absorpt_t_min 0.877
_shelx_estimated_absorpt_t_max 0.891
_publcif_funding_html
;
;

loop_
_space_group_symop_operation_xyz
'x, y, z'
'-x, y+1/2, -z+1/2'
'-x, -y, -z'
'x, -y-1/2, z-1/2'

loop_
_atom_site_label
_atom_site_type_symbol
_atom_site_fract_x
_atom_site_fract_y
_atom_site_fract_z
_atom_site_U_iso_or_equiv
_atom_site_adp_type
_atom_site_occupancy
_atom_site_site_symmetry_order
_atom_site_calc_flag
_atom_site_refinement_flags_posn
_atom_site_refinement_flags_adp
_atom_site_refinement_flags_occupancy
_atom_site_disorder_assembly
_atom_site_disorder_group
Fe1 Fe 0.86923(2) 0.77674(2) 0.63985(2) 0.01145(4) Uani 1 1 d . . . . .
S1 S 1.00502(3) 0.58649(2) 0.56050(3) 0.01657(6) Uani 1 1 d . . . . .
N2 N 1.11072(11) 0.54707(5) 0.66516(10) 0.01731(18) Uani 1 1 d . . . . .
C3 C 1.09046(11) 0.57135(5) 0.76700(10) 0.01390(18) Uani 1 1 d . . . . .
N4 N 0.99863(10) 0.61907(4) 0.77357(9) 0.01336(16) Uani 1 1 d . . . . .
C5 C 0.94152(11) 0.63371(5) 0.66346(10) 0.01205(17) Uani 1 1 d . . . . .
Cl6 Cl 1.18241(3) 0.54321(2) 0.89896(3) 0.01978(6) Uani 1 1 d . . . . .
C7 C 0.83470(11) 0.68148(5) 0.63522(10) 0.01255(17) Uani 1 1 d . . . . .
C8 C 0.76490(12) 0.71079(5) 0.72301(11) 0.01535(19) Uani 1 1 d . . . . .
H8 H 0.780198 0.701206 0.810469 0.018 Uiso 1 1 calc R U . . .
C9 C 0.66955(12) 0.75579(6) 0.66271(12) 0.0186(2) Uani 1 1 d . . . . .
H9 H 0.607392 0.784005 0.701064 0.022 Uiso 1 1 calc R U . . .
C10 C 0.68047(12) 0.75512(6) 0.53891(12) 0.0187(2) Uani 1 1 d . . . . .
H10 H 0.627087 0.782651 0.475788 0.022 Uiso 1 1 calc R U . . .
C11 C 0.78238(12) 0.70926(5) 0.52092(11) 0.01535(19) Uani 1 1 d . . . . .
H11 H 0.812048 0.698451 0.443135 0.018 Uiso 1 1 calc R U . . .
C1' C 1.02579(12) 0.81347(6) 0.76361(11) 0.01623(19) Uani 1 1 d . . . . .
H1' H 1.054890 0.797623 0.846991 0.019 Uiso 1 1 calc R U . . .
C2' C 1.07931(11) 0.79250(6) 0.66065(11) 0.01586(19) Uani 1 1 d . . . . .
H2' H 1.152404 0.759478 0.659173 0.019 Uiso 1 1 calc R U . . .
C3' C 1.01006(13) 0.82685(6) 0.56047(12) 0.0213(2) Uani 1 1 d . . . . .
H3' H 1.025733 0.822189 0.476040 0.026 Uiso 1 1 calc R U . . .
C4' C 0.91366(14) 0.86869(6) 0.60150(13) 0.0244(3) Uani 1 1 d . . . . .
H4' H 0.849926 0.898580 0.550701 0.029 Uiso 1 1 calc R U . . .
C5' C 0.92319(13) 0.86062(6) 0.72707(13) 0.0211(2) Uani 1 1 d . . . . .
H5' H 0.867973 0.883849 0.780046 0.025 Uiso 1 1 calc R U . . .
Fe2 Fe 0.60563(2) 0.45781(2) 0.74848(2) 0.00990(4) Uani 1 1 d . . . . .
S12 S 0.40906(3) 0.62523(2) 0.59049(3) 0.01816(6) Uani 1 1 d . . . . .
N13 N 0.32348(11) 0.67438(5) 0.66659(9) 0.01746(18) Uani 1 1 d . . . . .
C14 C 0.37957(11) 0.66793(5) 0.77872(10) 0.01319(18) Uani 1 1 d . . . . .
N15 N 0.48661(10) 0.62740(4) 0.81427(9) 0.01321(16) Uani 1 1 d . . . . .
C16 C 0.51551(11) 0.59888(5) 0.71731(10) 0.01239(17) Uani 1 1 d . . . . .
Cl17 Cl 0.31678(3) 0.71151(2) 0.88626(2) 0.01625(5) Uani 1 1 d . . . . .
C18 C 0.62522(11) 0.55259(5) 0.71896(10) 0.01232(17) Uani 1 1 d . . . . .
C19 C 0.71689(11) 0.53331(5) 0.82522(11) 0.01445(18) Uani 1 1 d . . . . .
H19 H 0.716416 0.549896 0.907686 0.017 Uiso 1 1 calc R U . . .
C20 C 0.80849(11) 0.48651(5) 0.79230(11) 0.01607(19) Uani 1 1 d . . . . .
H20 H 0.882870 0.464066 0.847875 0.019 Uiso 1 1 calc R U . . .
C21 C 0.77391(11) 0.47616(5) 0.66663(11) 0.01550(19) Uani 1 1 d . . . . .
H21 H 0.819888 0.445102 0.619249 0.019 Uiso 1 1 calc R U . . .
C22 C 0.66044(11) 0.51645(5) 0.62052(10) 0.01420(18) Uani 1 1 d . . . . .
H22 H 0.614000 0.519184 0.535354 0.017 Uiso 1 1 calc R U . . .
C23 C 0.49309(15) 0.42414(7) 0.87242(12) 0.0233(2) Uani 1 1 d . . . . .
H23 H 0.486667 0.444118 0.951209 0.028 Uiso 1 1 calc R U . . .
C24 C 0.40363(12) 0.43651(6) 0.76209(13) 0.0198(2) Uani 1 1 d . . . . .
H24 H 0.323571 0.466640 0.749834 0.024 Uiso 1 1 calc R U . . .
C25 C 0.44880(12) 0.39803(5) 0.67289(10) 0.01547(19) Uani 1 1 d . . . . .
H25 H 0.406366 0.396644 0.586545 0.019 Uiso 1 1 calc R U . . .
C26 C 0.56681(13) 0.36297(5) 0.72735(12) 0.0170(2) Uani 1 1 d . . . . .
H26 H 0.620929 0.332248 0.686149 0.020 Uiso 1 1 calc R U . . .
C27 C 0.59387(14) 0.37896(6) 0.85027(12) 0.0211(2) Uani 1 1 d . . . . .
H27 H 0.670242 0.361386 0.910921 0.025 Uiso 1 1 calc R U . . .

loop_
_atom_site_aniso_label
_atom_site_aniso_U_11
_atom_site_aniso_U_22
_atom_site_aniso_U_33
_atom_site_aniso_U_23
_atom_site_aniso_U_13
_atom_site_aniso_U_12
Fe1 0.00958(7) 0.00884(7) 0.01559(7) 0.00112(5) 0.00106(5) 0.00058(5)
S1 0.01992(12) 0.01650(12) 0.01441(12) -0.00215(9) 0.00613(9) 0.00355(9)
N2 0.0187(4) 0.0145(4) 0.0197(5) -0.0001(3) 0.0062(4) 0.0042(3)
C3 0.0147(4) 0.0101(4) 0.0174(5) 0.0012(3) 0.0041(4) 0.0006(3)
N4 0.0157(4) 0.0100(4) 0.0149(4) -0.0005(3) 0.0039(3) 0.0004(3)
C5 0.0132(4) 0.0097(4) 0.0145(4) -0.0011(3) 0.0057(3) -0.0012(3)
Cl6 0.02284(13) 0.01603(12) 0.01949(12) 0.00296(9) 0.00056(10) 0.00430(9)
C7 0.0124(4) 0.0099(4) 0.0159(4) -0.0007(3) 0.0038(3) -0.0005(3)
C8 0.0147(4) 0.0129(4) 0.0200(5) -0.0010(4) 0.0075(4) -0.0003(3)
C9 0.0117(4) 0.0157(5) 0.0292(6) -0.0009(4) 0.0060(4) 0.0007(4)
C10 0.0108(4) 0.0171(5) 0.0267(6) 0.0017(4) -0.0012(4) 0.0002(4)
C11 0.0135(4) 0.0151(5) 0.0165(5) -0.0004(4) -0.0001(4) -0.0016(3)
C1' 0.0138(4) 0.0154(5) 0.0186(5) -0.0003(4) -0.0001(4) 0.0000(4)
C2' 0.0107(4) 0.0158(5) 0.0208(5) 0.0013(4) 0.0018(4) -0.0012(3)
C3' 0.0200(5) 0.0224(5) 0.0208(5) 0.0070(4) 0.0008(4) -0.0083(4)
C4' 0.0225(6) 0.0115(5) 0.0351(7) 0.0086(5) -0.0077(5) -0.0030(4)
C5' 0.0164(5) 0.0125(5) 0.0328(6) -0.0056(4) -0.0010(4) 0.0009(4)
Fe2 0.00993(7) 0.00782(6) 0.01242(7) 0.00081(5) 0.00322(5) -0.00053(4)
S12 0.01979(13) 0.01983(13) 0.01410(12) -0.00056(10) 0.00050(10) 0.00665(10)
N13 0.0180(4) 0.0174(4) 0.0166(4) -0.0001(3) 0.0017(3) 0.0055(3)
C14 0.0135(4) 0.0102(4) 0.0162(5) 0.0009(3) 0.0036(3) 0.0000(3)
N15 0.0141(4) 0.0103(4) 0.0153(4) 0.0018(3) 0.0024(3) 0.0008(3)
C16 0.0122(4) 0.0091(4) 0.0157(4) 0.0015(3) 0.0018(3) -0.0011(3)
Cl17 0.01980(12) 0.01303(11) 0.01677(12) 0.00156(8) 0.00551(9) 0.00365(8)
C18 0.0118(4) 0.0093(4) 0.0159(4) 0.0012(3) 0.0024(3) -0.0008(3)
C19 0.0127(4) 0.0119(4) 0.0180(5) -0.0002(4) 0.0001(4) -0.0016(3)
C20 0.0106(4) 0.0146(5) 0.0226(5) 0.0022(4) 0.0015(4) 0.0002(3)
C21 0.0129(4) 0.0140(4) 0.0213(5) 0.0019(4) 0.0075(4) 0.0004(3)
C22 0.0148(4) 0.0125(4) 0.0163(5) 0.0022(4) 0.0053(4) -0.0005(3)
C23 0.0298(6) 0.0245(6) 0.0189(5) -0.0049(4) 0.0139(5) -0.0127(5)
C24 0.0143(5) 0.0141(5) 0.0332(6) -0.0025(4) 0.0107(4) -0.0032(4)
C25 0.0161(5) 0.0130(4) 0.0172(5) 0.0006(4) 0.0025(4) -0.0050(4)
C26 0.0198(5) 0.0078(4) 0.0246(5) 0.0016(4) 0.0068(4) -0.0008(4)
C27 0.0243(6) 0.0183(5) 0.0194(5) 0.0086(4) -0.0001(4) -0.0067(4)

loop_
_atom_type_symbol
_atom_type_description
_atom_type_scat_dispersion_real
_atom_type_scat_dispersion_imag
_atom_type_scat_source
C C 0.0033 0.0016 'International Tables Vol C Tables 4.2.6.8 and 6.1.1.4'
H H 0.0000 0.0000 'International Tables Vol C Tables 4.2.6.8 and 6.1.1.4'
Cl Cl 0.1484 0.1585 'International Tables Vol C Tables 4.2.6.8 and 6.1.1.4'
Fe Fe 0.3463 0.8444 'International Tables Vol C Tables 4.2.6.8 and 6.1.1.4'
N N 0.0061 0.0033 'International Tables Vol C Tables 4.2.6.8 and 6.1.1.4'
S S 0.1246 0.1234 'International Tables Vol C Tables 4.2.6.8 and 6.1.1.4'

loop_
_geom_angle_atom_site_label_1
_geom_angle_atom_site_label_2
_geom_angle_atom_site_label_3
_geom_angle
_geom_angle_site_symmetry_1
_geom_angle_site_symmetry_3
_geom_angle_publ_flag
C7 Fe1 C8 41.22(4) . . ?
C7 Fe1 C11 41.26(5) . . ?
C8 Fe1 C11 69.36(5) . . ?
C7 Fe1 C4' 165.45(6) . . ?
C8 Fe1 C4' 151.72(6) . . ?
C11 Fe1 C4' 126.65(5) . . ?
C7 Fe1 C1' 119.48(5) . . ?
C8 Fe1 C1' 108.26(5) . . ?
C11 Fe1 C1' 153.61(5) . . ?
C4' Fe1 C1' 68.15(5) . . ?
C7 Fe1 C5' 152.97(5) . . ?
C8 Fe1 C5' 118.13(5) . . ?
C11 Fe1 C5' 164.27(5) . . ?
C4' Fe1 C5' 40.59(6) . . ?
C1' Fe1 C5' 40.62(5) . . ?
C7 Fe1 C2' 108.71(5) . . ?
C8 Fe1 C2' 128.45(5) . . ?
C11 Fe1 C2' 119.11(5) . . ?
C4' Fe1 C2' 68.21(5) . . ?
C1' Fe1 C2' 40.66(5) . . ?
C5' Fe1 C2' 68.44(5) . . ?
C7 Fe1 C10 68.73(5) . . ?
C8 Fe1 C10 68.68(5) . . ?
C11 Fe1 C10 40.69(5) . . ?
C4' Fe1 C10 107.06(5) . . ?
C1' Fe1 C10 164.82(5) . . ?
C5' Fe1 C10 126.54(5) . . ?
C2' Fe1 C10 152.60(5) . . ?
C7 Fe1 C3' 127.99(5) . . ?
C8 Fe1 C3' 166.41(5) . . ?
C11 Fe1 C3' 107.64(5) . . ?
C4' Fe1 C3' 40.58(6) . . ?
C1' Fe1 C3' 68.17(5) . . ?
C5' Fe1 C3' 68.36(6) . . ?
C2' Fe1 C3' 40.46(5) . . ?
C10 Fe1 C3' 118.27(5) . . ?
C7 Fe1 C9 68.59(5) . . ?
C8 Fe1 C9 40.61(5) . . ?
C11 Fe1 C9 68.59(5) . . ?
C4' Fe1 C9 117.91(5) . . ?
C1' Fe1 C9 127.65(5) . . ?
C5' Fe1 C9 107.33(5) . . ?
C2' Fe1 C9 166.01(5) . . ?
C10 Fe1 C9 40.56(5) . . ?
C3' Fe1 C9 151.89(5) . . ?
N2 S1 C5 93.16(5) . . ?
C3 N2 S1 105.60(8) . . ?
N2 C3 N4 122.38(10) . . ?
N2 C3 Cl6 120.04(9) . . ?
N4 C3 Cl6 117.58(9) . . ?
C5 N4 C3 107.57(9) . . ?
N4 C5 C7 123.36(10) . . ?
N4 C5 S1 111.29(8) . . ?
C7 C5 S1 125.29(8) . . ?
C8 C7 C11 108.14(10) . . ?
C8 C7 C5 123.58(10) . . ?
C11 C7 C5 128.26(10) . . ?
C8 C7 Fe1 69.72(6) . . ?
C11 C7 Fe1 69.79(6) . . ?
C5 C7 Fe1 124.74(8) . . ?
C9 C8 C7 107.53(10) . . ?
C9 C8 Fe1 70.23(7) . . ?
C7 C8 Fe1 69.05(6) . . ?
C9 C8 H8 126.2 . . ?
C7 C8 H8 126.2 . . ?
Fe1 C8 H8 126.2 . . ?
C8 C9 C10 108.53(10) . . ?
C8 C9 Fe1 69.16(6) . . ?
C10 C9 Fe1 69.64(7) . . ?
C8 C9 H9 125.7 . . ?
C10 C9 H9 125.7 . . ?
Fe1 C9 H9 125.7 . . ?
C9 C10 C11 108.34(10) . . ?
C9 C10 Fe1 69.80(7) . . ?
C11 C10 Fe1 69.28(6) . . ?
C9 C10 H10 125.8 . . ?
C11 C10 H10 125.8 . . ?
Fe1 C10 H10 125.8 . . ?
C10 C11 C7 107.45(10) . . ?
C10 C11 Fe1 70.03(7) . . ?
C7 C11 Fe1 68.95(6) . . ?
C10 C11 H11 126.3 . . ?
C7 C11 H11 126.3 . . ?
Fe1 C11 H11 126.3 . . ?
C5' C1' C2' 108.25(11) . . ?
C5' C1' Fe1 69.74(7) . . ?
C2' C1' Fe1 69.82(7) . . ?
C5' C1' H1' 125.9 . . ?
C2' C1' H1' 125.9 . . ?
Fe1 C1' H1' 125.9 . . ?
C3' C2' C1' 107.85(11) . . ?
C3' C2' Fe1 69.83(7) . . ?
C1' C2' Fe1 69.52(6) . . ?
C3' C2' H2' 126.1 . . ?
C1' C2' H2' 126.1 . . ?
Fe1 C2' H2' 126.1 . . ?
C2' C3' C4' 107.92(12) . . ?
C2' C3' Fe1 69.71(7) . . ?
C4' C3' Fe1 69.42(7) . . ?
C2' C3' H3' 126.0 . . ?
C4' C3' H3' 126.0 . . ?
Fe1 C3' H3' 126.0 . . ?
C5' C4' C3' 108.39(11) . . ?
C5' C4' Fe1 69.84(7) . . ?
C3' C4' Fe1 70.00(7) . . ?
C5' C4' H4' 125.8 . . ?
C3' C4' H4' 125.8 . . ?
Fe1 C4' H4' 125.8 . . ?
C4' C5' C1' 107.59(12) . . ?
C4' C5' Fe1 69.57(7) . . ?
C1' C5' Fe1 69.64(7) . . ?
C4' C5' H5' 126.2 . . ?
C1' C5' H5' 126.2 . . ?
Fe1 C5' H5' 126.2 . . ?
C27 Fe2 C18 155.14(5) . . ?
C27 Fe2 C19 118.04(5) . . ?
C18 Fe2 C19 41.26(4) . . ?
C27 Fe2 C26 40.65(5) . . ?
C18 Fe2 C26 163.81(5) . . ?
C19 Fe2 C26 152.84(5) . . ?
C27 Fe2 C22 160.30(5) . . ?
C18 Fe2 C22 41.28(4) . . ?
C19 Fe2 C22 69.38(5) . . ?
C26 Fe2 C22 125.03(5) . . ?
C27 Fe2 C23 40.71(6) . . ?
C18 Fe2 C23 121.83(5) . . ?
C19 Fe2 C23 106.61(5) . . ?
C26 Fe2 C23 68.35(5) . . ?
C22 Fe2 C23 158.39(5) . . ?
C27 Fe2 C21 122.26(5) . . ?
C18 Fe2 C21 68.75(4) . . ?
C19 Fe2 C21 68.64(5) . . ?
C26 Fe2 C21 106.17(5) . . ?
C22 Fe2 C21 40.73(4) . . ?
C23 Fe2 C21 159.30(6) . . ?
C27 Fe2 C20 104.18(5) . . ?
C18 Fe2 C20 68.81(4) . . ?
C19 Fe2 C20 40.67(5) . . ?
C26 Fe2 C20 118.04(5) . . ?
C22 Fe2 C20 68.82(5) . . ?
C23 Fe2 C20 122.78(5) . . ?
C21 Fe2 C20 40.65(5) . . ?
C27 Fe2 C24 68.59(5) . . ?
C18 Fe2 C24 110.09(5) . . ?
C19 Fe2 C24 126.12(5) . . ?
C26 Fe2 C24 68.45(5) . . ?
C22 Fe2 C24 123.55(5) . . ?
C23 Fe2 C24 40.73(6) . . ?
C21 Fe2 C24 157.76(5) . . ?
C20 Fe2 C24 161.27(5) . . ?
C27 Fe2 C25 68.26(5) . . ?
C18 Fe2 C25 127.91(5) . . ?
C19 Fe2 C25 164.39(5) . . ?
C26 Fe2 C25 40.60(5) . . ?
C22 Fe2 C25 109.77(5) . . ?
C23 Fe2 C25 68.11(5) . . ?
C21 Fe2 C25 121.56(5) . . ?
C20 Fe2 C25 154.65(5) . . ?
C24 Fe2 C25 40.46(5) . . ?
N13 S12 C16 93.06(5) . . ?
C14 N13 S12 105.95(8) . . ?
N13 C14 N15 122.23(10) . . ?
N13 C14 Cl17 119.59(9) . . ?
N15 C14 Cl17 118.18(8) . . ?
C16 N15 C14 107.31(9) . . ?
N15 C16 C18 123.63(10) . . ?
N15 C16 S12 111.44(8) . . ?
C18 C16 S12 124.91(9) . . ?
C19 C18 C22 107.80(9) . . ?
C19 C18 C16 124.02(10) . . ?
C22 C18 C16 128.15(10) . . ?
C19 C18 Fe2 69.38(6) . . ?
C22 C18 Fe2 69.52(6) . . ?
C16 C18 Fe2 124.96(8) . . ?
C20 C19 C18 107.94(10) . . ?
C20 C19 Fe2 70.20(6) . . ?
C18 C19 Fe2 69.36(6) . . ?
C20 C19 H19 126.0 . . ?
C18 C19 H19 126.0 . . ?
Fe2 C19 H19 126.0 . . ?
C19 C20 C21 108.20(10) . . ?
C19 C20 Fe2 69.13(6) . . ?
C21 C20 Fe2 69.67(6) . . ?
C19 C20 H20 125.9 . . ?
C21 C20 H20 125.9 . . ?
Fe2 C20 H20 125.9 . . ?
C22 C21 C20 108.53(10) . . ?
C22 C21 Fe2 69.26(6) . . ?
C20 C21 Fe2 69.68(6) . . ?
C22 C21 H21 125.7 . . ?
C20 C21 H21 125.7 . . ?
Fe2 C21 H21 125.7 . . ?
C21 C22 C18 107.52(10) . . ?
C21 C22 Fe2 70.01(6) . . ?
C18 C22 Fe2 69.20(6) . . ?
C21 C22 H22 126.2 . . ?
C18 C22 H22 126.2 . . ?
Fe2 C22 H22 126.2 . . ?
C27 C23 C24 108.03(11) . . ?
C27 C23 Fe2 69.22(7) . . ?
C24 C23 Fe2 69.85(7) . . ?
C27 C23 H23 126.0 . . ?
C24 C23 H23 126.0 . . ?
Fe2 C23 H23 126.0 . . ?
C25 C24 C23 107.61(11) . . ?
C25 C24 Fe2 69.93(6) . . ?
C23 C24 Fe2 69.42(7) . . ?
C25 C24 H24 126.2 . . ?
C23 C24 H24 126.2 . . ?
Fe2 C24 H24 126.2 . . ?
C26 C25 C24 108.14(11) . . ?
C26 C25 Fe2 69.03(6) . . ?
C24 C25 Fe2 69.61(6) . . ?
C26 C25 H25 125.9 . . ?
C24 C25 H25 125.9 . . ?
Fe2 C25 H25 125.9 . . ?
C27 C26 C25 108.12(11) . . ?
C27 C26 Fe2 69.54(7) . . ?
C25 C26 Fe2 70.37(6) . . ?
C27 C26 H26 125.9 . . ?
C25 C26 H26 125.9 . . ?
Fe2 C26 H26 125.9 . . ?
C26 C27 C23 108.10(11) . . ?
C26 C27 Fe2 69.81(7) . . ?
C23 C27 Fe2 70.07(7) . . ?
C26 C27 H27 126.0 . . ?
C23 C27 H27 126.0 . . ?
Fe2 C27 H27 126.0 . . ?

loop_
_geom_bond_atom_site_label_1
_geom_bond_atom_site_label_2
_geom_bond_distance
_geom_bond_site_symmetry_2
_geom_bond_publ_flag
Fe1 C7 2.0362(11) . ?
Fe1 C8 2.0452(12) . ?
Fe1 C11 2.0474(11) . ?
Fe1 C4' 2.0497(12) . ?
Fe1 C1' 2.0520(12) . ?
Fe1 C5' 2.0533(12) . ?
Fe1 C2' 2.0559(11) . ?
Fe1 C10 2.0573(12) . ?
Fe1 C3' 2.0575(12) . ?
Fe1 C9 2.0594(12) . ?
S1 N2 1.6635(11) . ?
S1 C5 1.7267(11) . ?
N2 C3 1.3089(15) . ?
C3 N4 1.3589(14) . ?
C3 Cl6 1.7209(12) . ?
N4 C5 1.3192(14) . ?
C5 C7 1.4487(15) . ?
C7 C8 1.4368(15) . ?
C7 C11 1.4389(16) . ?
C8 C9 1.4243(17) . ?
C8 H8 1.0000 . ?
C9 C10 1.4268(19) . ?
C9 H9 1.0000 . ?
C10 C11 1.4272(17) . ?
C10 H10 1.0000 . ?
C11 H11 1.0000 . ?
C1' C5' 1.4248(17) . ?
C1' C2' 1.4271(17) . ?
C1' H1' 1.0000 . ?
C2' C3' 1.4225(17) . ?
C2' H2' 1.0000 . ?
C3' C4' 1.424(2) . ?
C3' H3' 1.0000 . ?
C4' C5' 1.423(2) . ?
C4' H4' 1.0000 . ?
C5' H5' 1.0000 . ?
Fe2 C27 2.0389(12) . ?
Fe2 C18 2.0408(11) . ?
Fe2 C19 2.0411(11) . ?
Fe2 C26 2.0424(11) . ?
Fe2 C22 2.0451(11) . ?
Fe2 C23 2.0502(12) . ?
Fe2 C21 2.0551(11) . ?
Fe2 C20 2.0552(11) . ?
Fe2 C24 2.0560(12) . ?
Fe2 C25 2.0602(11) . ?
S12 N13 1.6608(11) . ?
S12 C16 1.7240(11) . ?
N13 C14 1.3077(15) . ?
C14 N15 1.3601(14) . ?
C14 Cl17 1.7199(12) . ?
N15 C16 1.3249(15) . ?
C16 C18 1.4483(15) . ?
C18 C19 1.4382(15) . ?
C18 C22 1.4403(16) . ?
C19 C20 1.4235(16) . ?
C19 H19 1.0000 . ?
C20 C21 1.4278(17) . ?
C20 H20 1.0000 . ?
C21 C22 1.4269(16) . ?
C21 H21 1.0000 . ?
C22 H22 1.0000 . ?
C23 C27 1.422(2) . ?
C23 C24 1.429(2) . ?
C23 H23 1.0000 . ?
C24 C25 1.4234(17) . ?
C24 H24 1.0000 . ?
C25 C26 1.4233(17) . ?
C25 H25 1.0000 . ?
C26 C27 1.4175(18) . ?
C26 H26 1.0000 . ?
C27 H27 1.0000 . ?

loop_
_geom_torsion_atom_site_label_1
_geom_torsion_atom_site_label_2
_geom_torsion_atom_site_label_3
_geom_torsion_atom_site_label_4
_geom_torsion
_geom_torsion_site_symmetry_1
_geom_torsion_site_symmetry_2
_geom_torsion_site_symmetry_3
_geom_torsion_site_symmetry_4
_geom_torsion_publ_flag
C5 S1 N2 C3 0.37(9) . . . . ?
S1 N2 C3 N4 -0.08(14) . . . . ?
S1 N2 C3 Cl6 -179.70(6) . . . . ?
N2 C3 N4 C5 -0.38(15) . . . . ?
Cl6 C3 N4 C5 179.25(8) . . . . ?
C3 N4 C5 C7 177.97(10) . . . . ?
C3 N4 C5 S1 0.63(11) . . . . ?
N2 S1 C5 N4 -0.62(9) . . . . ?
N2 S1 C5 C7 -177.90(10) . . . . ?
N4 C5 C7 C8 -9.96(17) . . . . ?
S1 C5 C7 C8 167.01(9) . . . . ?
N4 C5 C7 C11 168.06(11) . . . . ?
S1 C5 C7 C11 -14.97(16) . . . . ?
N4 C5 C7 Fe1 77.41(13) . . . . ?
S1 C5 C7 Fe1 -105.62(10) . . . . ?
C11 C7 C8 C9 0.53(12) . . . . ?
C5 C7 C8 C9 178.90(10) . . . . ?
Fe1 C7 C8 C9 59.96(8) . . . . ?
C11 C7 C8 Fe1 -59.43(8) . . . . ?
C5 C7 C8 Fe1 118.94(10) . . . . ?
C7 C8 C9 C10 -0.55(13) . . . . ?
Fe1 C8 C9 C10 58.65(8) . . . . ?
C7 C8 C9 Fe1 -59.21(8) . . . . ?
C8 C9 C10 C11 0.37(13) . . . . ?
Fe1 C9 C10 C11 58.73(8) . . . . ?
C8 C9 C10 Fe1 -58.36(8) . . . . ?
C9 C10 C11 C7 -0.04(13) . . . . ?
Fe1 C10 C11 C7 59.01(8) . . . . ?
C9 C10 C11 Fe1 -59.05(8) . . . . ?
C8 C7 C11 C10 -0.30(12) . . . . ?
C5 C7 C11 C10 -178.57(11) . . . . ?
Fe1 C7 C11 C10 -59.69(8) . . . . ?
C8 C7 C11 Fe1 59.39(8) . . . . ?
C5 C7 C11 Fe1 -118.88(11) . . . . ?
C5' C1' C2' C3' 0.18(13) . . . . ?
Fe1 C1' C2' C3' 59.54(8) . . . . ?
C5' C1' C2' Fe1 -59.36(8) . . . . ?
C1' C2' C3' C4' -0.25(13) . . . . ?
Fe1 C2' C3' C4' 59.10(8) . . . . ?
C1' C2' C3' Fe1 -59.35(8) . . . . ?
C2' C3' C4' C5' 0.22(14) . . . . ?
Fe1 C3' C4' C5' 59.50(9) . . . . ?
C2' C3' C4' Fe1 -59.28(8) . . . . ?
C3' C4' C5' C1' -0.11(14) . . . . ?
Fe1 C4' C5' C1' 59.50(8) . . . . ?
C3' C4' C5' Fe1 -59.61(9) . . . . ?
C2' C1' C5' C4' -0.05(13) . . . . ?
Fe1 C1' C5' C4' -59.45(8) . . . . ?
C2' C1' C5' Fe1 59.40(8) . . . . ?
C16 S12 N13 C14 0.22(9) . . . . ?
S12 N13 C14 N15 0.12(14) . . . . ?
S12 N13 C14 Cl17 -179.59(6) . . . . ?
N13 C14 N15 C16 -0.50(15) . . . . ?
Cl17 C14 N15 C16 179.21(8) . . . . ?
C14 N15 C16 C18 179.28(10) . . . . ?
C14 N15 C16 S12 0.62(11) . . . . ?
N13 S12 C16 N15 -0.52(9) . . . . ?
N13 S12 C16 C18 -179.16(10) . . . . ?
N15 C16 C18 C19 -1.36(17) . . . . ?
S12 C16 C18 C19 177.13(8) . . . . ?
N15 C16 C18 C22 176.34(10) . . . . ?
S12 C16 C18 C22 -5.18(16) . . . . ?
N15 C16 C18 Fe2 85.98(13) . . . . ?
S12 C16 C18 Fe2 -95.54(11) . . . . ?
C22 C18 C19 C20 0.73(12) . . . . ?
C16 C18 C19 C20 178.82(10) . . . . ?
Fe2 C18 C19 C20 59.83(8) . . . . ?
C22 C18 C19 Fe2 -59.11(7) . . . . ?
C16 C18 C19 Fe2 118.99(10) . . . . ?
C18 C19 C20 C21 -0.42(13) . . . . ?
Fe2 C19 C20 C21 58.88(8) . . . . ?
C18 C19 C20 Fe2 -59.31(7) . . . . ?
C19 C20 C21 C22 -0.04(13) . . . . ?
Fe2 C20 C21 C22 58.51(8) . . . . ?
C19 C20 C21 Fe2 -58.55(8) . . . . ?
C20 C21 C22 C18 0.49(12) . . . . ?
Fe2 C21 C22 C18 59.26(7) . . . . ?
C20 C21 C22 Fe2 -58.77(8) . . . . ?
C19 C18 C22 C21 -0.75(12) . . . . ?
C16 C18 C22 C21 -178.74(10) . . . . ?
Fe2 C18 C22 C21 -59.77(8) . . . . ?
C19 C18 C22 Fe2 59.02(7) . . . . ?
C16 C18 C22 Fe2 -118.97(11) . . . . ?
C27 C23 C24 C25 0.87(13) . . . . ?
Fe2 C23 C24 C25 59.75(8) . . . . ?
C27 C23 C24 Fe2 -58.87(8) . . . . ?
C23 C24 C25 C26 -1.00(13) . . . . ?
Fe2 C24 C25 C26 58.43(8) . . . . ?
C23 C24 C25 Fe2 -59.43(8) . . . . ?
C24 C25 C26 C27 0.74(13) . . . . ?
Fe2 C25 C26 C27 59.53(8) . . . . ?
C24 C25 C26 Fe2 -58.79(8) . . . . ?
C25 C26 C27 C23 -0.20(13) . . . . ?
Fe2 C26 C27 C23 59.85(8) . . . . ?
C25 C26 C27 Fe2 -60.05(8) . . . . ?
C24 C23 C27 C26 -0.42(14) . . . . ?
Fe2 C23 C27 C26 -59.69(8) . . . . ?
C24 C23 C27 Fe2 59.27(8) . . . . ?
